data_4134794
loop_
_publ_author_name
'He, Rui'
'Huo, Xiaohong'
'Zhao, Ling'
'Wang, Feijun'
'Jiang, Liyin'
'Liao, Jian'
'Zhang, Wanbin'

_publ_section_title
;
 Stereodivergent Pd/Cu Catalysis for the Dynamic Kinetic Asymmetric
 Transformation of Racemic Unsymmetrical 1,3-Disubstituted Allyl Acetates.
;
_journal_name_full 'Journal of the American Chemical Society'
_journal_paper_doi 10.1021/jacs.0c02150
_journal_year 2020
_chemical_absolute_configuration ad
_chemical_formula_moiety 'C21 H33 N O3'
_chemical_formula_sum 'C21 H33 N O3'
_chemical_formula_weight 347.48
_space_group_crystal_system orthorhombic
_space_group_IT_number 19
_space_group_name_Hall 'P 2ac 2ab'
_space_group_name_H-M_alt 'P 21 21 21'
_atom_sites_solution_hydrogens mixed
_audit_creation_method SHELXL-2016/6
_cell_angle_alpha 90
_cell_angle_beta 90
_cell_angle_gamma 90
_cell_formula_units_Z 4
_cell_length_a 6.3670(3)
_cell_length_b 17.4790(8)
_cell_length_c 19.6003(9)
_cell_measurement_reflns_used 9948
_cell_measurement_temperature 296(2)
_cell_measurement_theta_max 68.13
_cell_measurement_theta_min 3.39
_cell_volume 2181.29(17)
_computing_structure_refinement 'SHELXL-2016/6 (Sheldrick, 2016)'
_computing_structure_solution 'SHELXT 2014/5 (Sheldrick, 2014)'
_diffrn_ambient_temperature 296(2)
_diffrn_measured_fraction_theta_full 0.999
_diffrn_measured_fraction_theta_max 0.999
_diffrn_measurement_device_type 'Bruker d8 venture'
_diffrn_measurement_method '\f and \w scans'
_diffrn_radiation_type CuK\a
_diffrn_radiation_wavelength 1.54178
_diffrn_reflns_av_R_equivalents 0.0382
_diffrn_reflns_av_unetI/netI 0.0208
_diffrn_reflns_Laue_measured_fraction_full 0.999
_diffrn_reflns_Laue_measured_fraction_max 0.999
_diffrn_reflns_limit_h_max 7
_diffrn_reflns_limit_h_min -7
_diffrn_reflns_limit_k_max 20
_diffrn_reflns_limit_k_min -21
_diffrn_reflns_limit_l_max 23
_diffrn_reflns_limit_l_min -23
_diffrn_reflns_number 24877
_diffrn_reflns_point_group_measured_fraction_full 0.998
_diffrn_reflns_point_group_measured_fraction_max 0.997
_diffrn_reflns_theta_full 67.679
_diffrn_reflns_theta_max 68.276
_diffrn_reflns_theta_min 3.388
_exptl_absorpt_coefficient_mu 0.549
_exptl_crystal_colour colorless
_exptl_crystal_density_diffrn 1.058
_exptl_crystal_description block
_exptl_crystal_F_000 760
_exptl_crystal_size_max 0.200
_exptl_crystal_size_mid 0.180
_exptl_crystal_size_min 0.150
_exptl_transmission_factor_max 0.7531
_exptl_transmission_factor_min 0.6283
_refine_diff_density_max 0.097
_refine_diff_density_min -0.111
_refine_diff_density_rms 0.029
_refine_ls_abs_structure_details
;
 Flack x determined using 1305 quotients [(I+)-(I-)]/[(I+)+(I-)]
 (Parsons, Flack and Wagner, Acta Cryst. B69 (2013) 249-259).
;
_refine_ls_abs_structure_Flack -0.07(8)
_refine_ls_extinction_method none
_refine_ls_goodness_of_fit_ref 1.030
_refine_ls_hydrogen_treatment mixed
_refine_ls_matrix_type full
_refine_ls_number_parameters 241
_refine_ls_number_reflns 3990
_refine_ls_number_restraints 0
_refine_ls_restrained_S_all 1.030
_refine_ls_R_factor_all 0.0479
_refine_ls_R_factor_gt 0.0405
_refine_ls_shift/su_max 0.000
_refine_ls_shift/su_mean 0.000
_refine_ls_structure_factor_coef Fsqd
_refine_ls_weighting_details 'w=1/[\s^2^(Fo^2^)+(0.0657P)^2^+0.1621P] where P=(Fo^2^+2Fc^2^)/3'
_refine_ls_weighting_scheme calc
_refine_ls_wR_factor_gt 0.1081
_refine_ls_wR_factor_ref 0.1159
_reflns_Friedel_coverage 0.725
_reflns_Friedel_fraction_full 0.998
_reflns_Friedel_fraction_max 0.995
_reflns_number_gt 3454
_reflns_number_total 3990
_reflns_threshold_expression 'I > 2\s(I)'
_cod_data_source_file ja0c02150_si_002.cif
_cod_data_source_block a_a
_cod_database_code 4134794
_shelx_shelxl_version_number 2016/6
_shelx_space_group_comment
;
The symmetry employed for this shelxl refinement is uniquely defined
by the following loop, which should always be used as a source of
symmetry information in preference to the above space-group names.
They are only intended as comments.
;
_shelx_estimated_absorpt_t_min 0.898
_shelx_estimated_absorpt_t_max 0.922

loop_
_space_group_symop_operation_xyz
'x, y, z'
'-x+1/2, -y, z+1/2'
'-x, y+1/2, -z+1/2'
'x+1/2, -y+1/2, -z'

loop_
_atom_site_label
_atom_site_type_symbol
_atom_site_fract_x
_atom_site_fract_y
_atom_site_fract_z
_atom_site_U_iso_or_equiv
_atom_site_adp_type
_atom_site_occupancy
_atom_site_site_symmetry_order
_atom_site_calc_flag
_atom_site_refinement_flags_posn
_atom_site_refinement_flags_adp
_atom_site_refinement_flags_occupancy
_atom_site_disorder_assembly
_atom_site_disorder_group
O1 O 0.7478(3) 0.75583(10) 0.79359(8) 0.0760(5) Uani 1 1 d . . . . .
H1 H 0.473(7) 0.570(2) 0.767(2) 0.117(13) Uiso 1 1 d . . . . .
C1 C 1.0777(4) 0.53819(12) 0.55378(11) 0.0579(6) Uani 1 1 d . . . . .
N1 N 0.4683(4) 0.59121(13) 0.72695(13) 0.0688(6) Uani 1 1 d . . . . .
O2 O 0.4864(4) 0.68682(13) 0.83846(10) 0.0950(7) Uani 1 1 d . . . . .
C2 C 1.2759(5) 0.54153(16) 0.52433(13) 0.0703(6) Uani 1 1 d . . . . .
H2 H 1.375750 0.574569 0.542553 0.084 Uiso 1 1 calc R U . . .
C5 C 0.9855(6) 0.44478(15) 0.46825(14) 0.0792(8) Uani 1 1 d . . . . .
H5 H 0.886046 0.412225 0.449167 0.095 Uiso 1 1 calc R U . . .
C4 C 1.1836(6) 0.44815(18) 0.44086(14) 0.0837(9) Uani 1 1 d . . . . .
H4 H 1.218850 0.417523 0.403794 0.100 Uiso 1 1 calc R U . . .
O3 O 0.3948(3) 0.73816(9) 0.67030(8) 0.0619(4) Uani 1 1 d . . . . .
C3 C 1.3288(5) 0.49681(17) 0.46839(15) 0.0826(8) Uani 1 1 d . . . . .
H3 H 1.462784 0.499937 0.449664 0.099 Uiso 1 1 calc R U . . .
C6 C 0.9321(4) 0.48945(14) 0.52413(13) 0.0681(6) Uani 1 1 d . . . . .
H6 H 0.796955 0.486665 0.541928 0.082 Uiso 1 1 calc R U . . .
C7 C 1.0314(4) 0.58365(13) 0.61516(11) 0.0590(6) Uani 1 1 d . . . . .
H7 H 1.117313 0.625796 0.622936 0.071 Uiso 1 1 calc R U . . .
C8 C 0.8818(4) 0.57129(12) 0.66039(12) 0.0592(5) Uani 1 1 d . . . . .
H8 H 0.788351 0.531627 0.651471 0.071 Uiso 1 1 calc R U . . .
C9 C 0.8495(4) 0.61583(13) 0.72503(11) 0.0569(5) Uani 1 1 d . . . . .
H9 H 0.951886 0.657687 0.725677 0.068 Uiso 1 1 calc R U . . .
C10 C 0.6261(3) 0.65171(12) 0.72811(11) 0.0533(5) Uani 1 1 d . . . . .
H10 H 0.338(6) 0.614(2) 0.7198(17) 0.098(11) Uiso 1 1 d . . . . .
C11 C 0.6077(4) 0.69987(14) 0.79338(11) 0.0620(6) Uani 1 1 d . . . . .
C12 C 0.8922(5) 0.56477(17) 0.78692(14) 0.0793(8) Uani 1 1 d . . . . .
H12A H 0.796342 0.522375 0.786686 0.119 Uiso 1 1 calc R U . . .
H12B H 0.873272 0.593876 0.828001 0.119 Uiso 1 1 calc R U . . .
H12C H 1.033787 0.546019 0.784908 0.119 Uiso 1 1 calc R U . . .
C13 C 0.5958(4) 0.70359(13) 0.66644(11) 0.0570(5) Uani 1 1 d . . . . .
H13A H 0.703814 0.742731 0.665832 0.068 Uiso 1 1 calc R U . . .
H13B H 0.607183 0.673914 0.624787 0.068 Uiso 1 1 calc R U . . .
C14 C 0.3603(4) 0.80449(14) 0.62750(13) 0.0681(6) Uani 1 1 d . . . . .
C15 C 0.4797(7) 0.87196(17) 0.6558(2) 0.1140(12) Uani 1 1 d . . . . .
H15A H 0.627791 0.861983 0.653128 0.171 Uiso 1 1 calc R U . . .
H15B H 0.440504 0.879987 0.702504 0.171 Uiso 1 1 calc R U . . .
H15C H 0.446961 0.916849 0.629620 0.171 Uiso 1 1 calc R U . . .
C16 C 0.1256(5) 0.8172(2) 0.6311(2) 0.1063(12) Uani 1 1 d . . . . .
H16A H 0.089046 0.861575 0.604827 0.159 Uiso 1 1 calc R U . . .
H16B H 0.084679 0.824795 0.677761 0.159 Uiso 1 1 calc R U . . .
H16C H 0.054213 0.773268 0.613048 0.159 Uiso 1 1 calc R U . . .
C17 C 0.4263(6) 0.7880(2) 0.55417(15) 0.1004(11) Uani 1 1 d . . . . .
H17A H 0.364346 0.740759 0.539413 0.151 Uiso 1 1 calc R U . . .
H17B H 0.576473 0.784118 0.551815 0.151 Uiso 1 1 calc R U . . .
H17C H 0.379485 0.828833 0.525126 0.151 Uiso 1 1 calc R U . . .
C18 C 0.7820(6) 0.8064(2) 0.85362(16) 0.0975(11) Uani 1 1 d . . . . .
C19 C 0.9515(10) 0.8596(3) 0.8273(3) 0.170(3) Uani 1 1 d . . . . .
H19A H 1.076116 0.830688 0.817551 0.254 Uiso 1 1 calc R U . . .
H19B H 0.982374 0.897531 0.861331 0.254 Uiso 1 1 calc R U . . .
H19C H 0.903564 0.884345 0.786475 0.254 Uiso 1 1 calc R U . . .
C20 C 0.8571(11) 0.7594(3) 0.9126(2) 0.161(2) Uani 1 1 d . . . . .
H20A H 0.747602 0.725118 0.926728 0.241 Uiso 1 1 calc R U . . .
H20B H 0.893458 0.792556 0.949868 0.241 Uiso 1 1 calc R U . . .
H20C H 0.978265 0.730458 0.899158 0.241 Uiso 1 1 calc R U . . .
C21 C 0.5858(10) 0.8503(3) 0.8689(2) 0.1503(19) Uani 1 1 d . . . . .
H21A H 0.542520 0.877788 0.828893 0.226 Uiso 1 1 calc R U . . .
H21B H 0.612210 0.885745 0.905276 0.226 Uiso 1 1 calc R U . . .
H21C H 0.476808 0.815421 0.882262 0.226 Uiso 1 1 calc R U . . .

loop_
_atom_site_aniso_label
_atom_site_aniso_U_11
_atom_site_aniso_U_22
_atom_site_aniso_U_33
_atom_site_aniso_U_23
_atom_site_aniso_U_13
_atom_site_aniso_U_12
O1 0.0936(13) 0.0658(10) 0.0685(10) -0.0201(8) 0.0131(9) -0.0224(10)
C1 0.0690(15) 0.0511(11) 0.0536(11) 0.0037(9) -0.0115(10) 0.0024(11)
N1 0.0652(14) 0.0594(12) 0.0818(15) 0.0046(11) -0.0095(12) -0.0140(10)
O2 0.1168(17) 0.0992(14) 0.0689(11) -0.0073(10) 0.0308(12) -0.0291(13)
C2 0.0729(16) 0.0705(15) 0.0674(14) -0.0032(12) -0.0034(12) 0.0008(13)
C5 0.102(2) 0.0718(16) 0.0636(14) -0.0063(13) -0.0170(15) -0.0066(15)
C4 0.111(2) 0.0792(18) 0.0605(15) -0.0083(14) -0.0027(16) 0.0124(17)
O3 0.0596(9) 0.0599(9) 0.0663(9) 0.0152(7) 0.0072(7) 0.0040(7)
C3 0.088(2) 0.092(2) 0.0684(16) -0.0035(15) 0.0064(14) 0.0077(16)
C6 0.0758(16) 0.0675(14) 0.0609(13) -0.0011(11) -0.0096(11) -0.0016(12)
C7 0.0650(14) 0.0523(12) 0.0596(12) -0.0004(10) -0.0108(11) 0.0003(10)
C8 0.0638(13) 0.0463(11) 0.0675(13) -0.0042(10) -0.0108(12) -0.0011(10)
C9 0.0596(13) 0.0530(12) 0.0582(12) 0.0006(10) -0.0091(10) -0.0041(10)
C10 0.0571(12) 0.0501(11) 0.0527(11) 0.0009(9) -0.0022(10) -0.0081(10)
C11 0.0737(15) 0.0585(12) 0.0537(12) 0.0014(10) 0.0021(11) -0.0078(12)
C12 0.0820(18) 0.0827(18) 0.0734(16) 0.0107(14) -0.0129(14) 0.0048(15)
C13 0.0584(13) 0.0571(12) 0.0556(11) 0.0020(10) 0.0009(10) 0.0018(10)
C14 0.0684(15) 0.0593(13) 0.0766(15) 0.0170(12) 0.0088(12) 0.0060(12)
C15 0.124(3) 0.0605(17) 0.157(3) 0.012(2) -0.017(3) -0.0040(18)
C16 0.080(2) 0.106(2) 0.133(3) 0.047(2) 0.0140(19) 0.0289(18)
C17 0.115(3) 0.113(2) 0.0738(17) 0.0323(17) 0.0087(17) 0.017(2)
C18 0.127(3) 0.087(2) 0.0779(19) -0.0343(17) 0.0069(19) -0.027(2)
C19 0.216(6) 0.147(4) 0.145(4) -0.075(3) 0.039(4) -0.114(4)
C20 0.237(6) 0.141(4) 0.104(3) -0.027(3) -0.068(3) -0.029(4)
C21 0.192(5) 0.123(3) 0.136(4) -0.067(3) 0.012(3) 0.019(3)

loop_
_atom_type_symbol
_atom_type_description
_atom_type_scat_dispersion_real
_atom_type_scat_dispersion_imag
_atom_type_scat_source
C C 0.0181 0.0091 'International Tables Vol C Tables 4.2.6.8 and 6.1.1.4'
H H 0.0000 0.0000 'International Tables Vol C Tables 4.2.6.8 and 6.1.1.4'
N N 0.0311 0.0180 'International Tables Vol C Tables 4.2.6.8 and 6.1.1.4'
O O 0.0492 0.0322 'International Tables Vol C Tables 4.2.6.8 and 6.1.1.4'

loop_
_geom_angle_atom_site_label_1
_geom_angle_atom_site_label_2
_geom_angle_atom_site_label_3
_geom_angle
_geom_angle_site_symmetry_1
_geom_angle_site_symmetry_3
_geom_angle_publ_flag
C11 O1 C18 122.7(2) . . ?
C6 C1 C2 117.3(2) . . ?
C6 C1 C7 122.7(2) . . ?
C2 C1 C7 119.9(2) . . ?
C10 N1 H1 106(3) . . ?
C10 N1 H10 108(2) . . ?
H1 N1 H10 110(4) . . ?
C3 C2 C1 121.7(3) . . ?
C3 C2 H2 119.2 . . ?
C1 C2 H2 119.2 . . ?
C4 C5 C6 120.7(3) . . ?
C4 C5 H5 119.7 . . ?
C6 C5 H5 119.7 . . ?
C3 C4 C5 119.6(3) . . ?
C3 C4 H4 120.2 . . ?
C5 C4 H4 120.2 . . ?
C13 O3 C14 116.58(17) . . ?
C4 C3 C2 119.9(3) . . ?
C4 C3 H3 120.1 . . ?
C2 C3 H3 120.1 . . ?
C1 C6 C5 120.9(3) . . ?
C1 C6 H6 119.6 . . ?
C5 C6 H6 119.6 . . ?
C8 C7 C1 127.3(2) . . ?
C8 C7 H7 116.4 . . ?
C1 C7 H7 116.4 . . ?
C7 C8 C9 125.5(2) . . ?
C7 C8 H8 117.2 . . ?
C9 C8 H8 117.2 . . ?
C8 C9 C12 110.01(19) . . ?
C8 C9 C10 111.52(18) . . ?
C12 C9 C10 111.5(2) . . ?
C8 C9 H9 107.9 . . ?
C12 C9 H9 107.9 . . ?
C10 C9 H9 107.9 . . ?
N1 C10 C13 109.40(19) . . ?
N1 C10 C11 111.0(2) . . ?
C13 C10 C11 108.97(18) . . ?
N1 C10 C9 109.68(19) . . ?
C13 C10 C9 108.95(18) . . ?
C11 C10 C9 108.82(18) . . ?
O2 C11 O1 125.0(2) . . ?
O2 C11 C10 124.1(2) . . ?
O1 C11 C10 110.89(19) . . ?
C9 C12 H12A 109.5 . . ?
C9 C12 H12B 109.5 . . ?
H12A C12 H12B 109.5 . . ?
C9 C12 H12C 109.5 . . ?
H12A C12 H12C 109.5 . . ?
H12B C12 H12C 109.5 . . ?
O3 C13 C10 109.00(17) . . ?
O3 C13 H13A 109.9 . . ?
C10 C13 H13A 109.9 . . ?
O3 C13 H13B 109.9 . . ?
C10 C13 H13B 109.9 . . ?
H13A C13 H13B 108.3 . . ?
O3 C14 C15 109.7(2) . . ?
O3 C14 C16 103.9(2) . . ?
C15 C14 C16 111.5(3) . . ?
O3 C14 C17 110.7(2) . . ?
C15 C14 C17 110.8(3) . . ?
C16 C14 C17 110.1(3) . . ?
C14 C15 H15A 109.5 . . ?
C14 C15 H15B 109.5 . . ?
H15A C15 H15B 109.5 . . ?
C14 C15 H15C 109.5 . . ?
H15A C15 H15C 109.5 . . ?
H15B C15 H15C 109.5 . . ?
C14 C16 H16A 109.5 . . ?
C14 C16 H16B 109.5 . . ?
H16A C16 H16B 109.5 . . ?
C14 C16 H16C 109.5 . . ?
H16A C16 H16C 109.5 . . ?
H16B C16 H16C 109.5 . . ?
C14 C17 H17A 109.5 . . ?
C14 C17 H17B 109.5 . . ?
H17A C17 H17B 109.5 . . ?
C14 C17 H17C 109.5 . . ?
H17A C17 H17C 109.5 . . ?
H17B C17 H17C 109.5 . . ?
O1 C18 C21 109.9(3) . . ?
O1 C18 C20 109.4(3) . . ?
C21 C18 C20 113.2(4) . . ?
O1 C18 C19 101.5(3) . . ?
C21 C18 C19 110.4(4) . . ?
C20 C18 C19 111.8(4) . . ?
C18 C19 H19A 109.5 . . ?
C18 C19 H19B 109.5 . . ?
H19A C19 H19B 109.5 . . ?
C18 C19 H19C 109.5 . . ?
H19A C19 H19C 109.5 . . ?
H19B C19 H19C 109.5 . . ?
C18 C20 H20A 109.5 . . ?
C18 C20 H20B 109.5 . . ?
H20A C20 H20B 109.5 . . ?
C18 C20 H20C 109.5 . . ?
H20A C20 H20C 109.5 . . ?
H20B C20 H20C 109.5 . . ?
C18 C21 H21A 109.5 . . ?
C18 C21 H21B 109.5 . . ?
H21A C21 H21B 109.5 . . ?
C18 C21 H21C 109.5 . . ?
H21A C21 H21C 109.5 . . ?
H21B C21 H21C 109.5 . . ?

loop_
_geom_bond_atom_site_label_1
_geom_bond_atom_site_label_2
_geom_bond_distance
_geom_bond_site_symmetry_2
_geom_bond_publ_flag
O1 C11 1.324(3) . ?
O1 C18 1.488(3) . ?
C1 C6 1.386(3) . ?
C1 C2 1.390(4) . ?
C1 C7 1.472(3) . ?
N1 C10 1.459(3) . ?
N1 H1 0.87(4) . ?
N1 H10 0.93(4) . ?
O2 C11 1.196(3) . ?
C2 C3 1.388(4) . ?
C2 H2 0.9300 . ?
C5 C4 1.372(5) . ?
C5 C6 1.387(4) . ?
C5 H5 0.9300 . ?
C4 C3 1.367(4) . ?
C4 H4 0.9300 . ?
O3 C13 1.418(3) . ?
O3 C14 1.448(3) . ?
C3 H3 0.9300 . ?
C6 H6 0.9300 . ?
C7 C8 1.319(3) . ?
C7 H7 0.9300 . ?
C8 C9 1.501(3) . ?
C8 H8 0.9300 . ?
C9 C12 1.530(3) . ?
C9 C10 1.556(3) . ?
C9 H9 0.9800 . ?
C10 C13 1.523(3) . ?
C10 C11 1.536(3) . ?
C12 H12A 0.9600 . ?
C12 H12B 0.9600 . ?
C12 H12C 0.9600 . ?
C13 H13A 0.9700 . ?
C13 H13B 0.9700 . ?
C14 C15 1.509(4) . ?
C14 C16 1.512(4) . ?
C14 C17 1.525(4) . ?
C15 H15A 0.9600 . ?
C15 H15B 0.9600 . ?
C15 H15C 0.9600 . ?
C16 H16A 0.9600 . ?
C16 H16B 0.9600 . ?
C16 H16C 0.9600 . ?
C17 H17A 0.9600 . ?
C17 H17B 0.9600 . ?
C17 H17C 0.9600 . ?
C18 C21 1.496(7) . ?
C18 C20 1.497(6) . ?
C18 C19 1.515(6) . ?
C19 H19A 0.9600 . ?
C19 H19B 0.9600 . ?
C19 H19C 0.9600 . ?
C20 H20A 0.9600 . ?
C20 H20B 0.9600 . ?
C20 H20C 0.9600 . ?
C21 H21A 0.9600 . ?
C21 H21B 0.9600 . ?
C21 H21C 0.9600 . ?

loop_
_geom_torsion_atom_site_label_1
_geom_torsion_atom_site_label_2
_geom_torsion_atom_site_label_3
_geom_torsion_atom_site_label_4
_geom_torsion
_geom_torsion_site_symmetry_1
_geom_torsion_site_symmetry_2
_geom_torsion_site_symmetry_3
_geom_torsion_site_symmetry_4
_geom_torsion_publ_flag
C6 C1 C2 C3 -1.4(4) . . . . ?
C7 C1 C2 C3 176.9(2) . . . . ?
C6 C5 C4 C3 -0.9(4) . . . . ?
C5 C4 C3 C2 0.9(5) . . . . ?
C1 C2 C3 C4 0.2(4) . . . . ?
C2 C1 C6 C5 1.4(4) . . . . ?
C7 C1 C6 C5 -176.8(2) . . . . ?
C4 C5 C6 C1 -0.3(4) . . . . ?
C6 C1 C7 C8 20.0(4) . . . . ?
C2 C1 C7 C8 -158.2(2) . . . . ?
C1 C7 C8 C9 175.4(2) . . . . ?
C7 C8 C9 C12 -113.2(3) . . . . ?
C7 C8 C9 C10 122.5(2) . . . . ?
C8 C9 C10 N1 61.5(2) . . . . ?
C12 C9 C10 N1 -62.0(3) . . . . ?
C8 C9 C10 C13 -58.3(2) . . . . ?
C12 C9 C10 C13 178.31(19) . . . . ?
C8 C9 C10 C11 -176.96(18) . . . . ?
C12 C9 C10 C11 59.6(2) . . . . ?
C18 O1 C11 O2 4.9(4) . . . . ?
C18 O1 C11 C10 -173.2(3) . . . . ?
N1 C10 C11 O2 3.3(4) . . . . ?
C13 C10 C11 O2 123.8(3) . . . . ?
C9 C10 C11 O2 -117.5(3) . . . . ?
N1 C10 C11 O1 -178.5(2) . . . . ?
C13 C10 C11 O1 -58.0(3) . . . . ?
C9 C10 C11 O1 60.7(2) . . . . ?
C14 O3 C13 C10 163.32(19) . . . . ?
N1 C10 C13 O3 61.9(2) . . . . ?
C11 C10 C13 O3 -59.6(2) . . . . ?
C9 C10 C13 O3 -178.21(18) . . . . ?
C13 O3 C14 C15 -72.5(3) . . . . ?
C13 O3 C14 C16 168.2(3) . . . . ?
C13 O3 C14 C17 50.0(3) . . . . ?
C11 O1 C18 C21 -62.3(4) . . . . ?
C11 O1 C18 C20 62.5(5) . . . . ?
C11 O1 C18 C19 -179.2(4) . . . . ?
